data_2204541
loop_
_publ_author_name
'G\"orbitz, Carl Henrik'

_publ_section_title
;
 Ammonium <small>L</small>-alanyl-<small>L</small>-phenylalaninate
;
_journal_issue 11
_journal_name_full 'Acta Crystallographica Section E'
_journal_page_first o2065
_journal_page_last o2067
_journal_paper_doi 10.1107/S1600536804025917
_journal_volume 60
_journal_year 2004
_chemical_formula_iupac 'N1 H4 +, C12 H15 N2 O3 -'
_chemical_formula_moiety 'N1 H4 +, C12 H15 N2 O3 -'
_chemical_formula_sum 'C12 H19 N3 O3'
_chemical_formula_weight 253.30
_chemical_name_systematic
;
Ammonium L-alanyl-L-phenylalaninate
;
_space_group_IT_number 4
_symmetry_cell_setting monoclinic
_symmetry_space_group_name_Hall 'P 2yb'
_symmetry_space_group_name_H-M 'P 1 21 1'
_atom_sites_solution_hydrogens geom
_atom_sites_solution_primary direct
_atom_sites_solution_secondary difmap
_audit_creation_method SHELXL-97
_cell_angle_alpha 90.00
_cell_angle_beta 92.248(4)
_cell_angle_gamma 90.00
_cell_formula_units_Z 2
_cell_length_a 8.0494(12)
_cell_length_b 6.4253(9)
_cell_length_c 12.950(2)
_cell_measurement_reflns_used 1233
_cell_measurement_temperature 105(2)
_cell_measurement_theta_max 25.06
_cell_measurement_theta_min 2.53
_cell_volume 669.26(17)
_computing_cell_refinement 'SAINT (Bruker, 2001)'
_computing_data_collection 'SMART (Bruker, 1998)'
_computing_data_reduction SAINT
_computing_molecular_graphics SHELXTL
_computing_publication_material SHELXTL
_computing_structure_refinement SHELXTL
_computing_structure_solution 'SHELXTL (Bruker, 2000)'
_diffrn_ambient_temperature 105(2)
_diffrn_detector_area_resol_mean 8.3
_diffrn_measured_fraction_theta_full 0.992
_diffrn_measured_fraction_theta_max 0.992
_diffrn_measurement_device_type 'Siemens SMART CCD'
_diffrn_measurement_method 'Sets of exposures each taken over 0.3\% \w rotation'
_diffrn_radiation_monochromator graphite
_diffrn_radiation_source 'fine-focus sealed tube'
_diffrn_radiation_type MoK\a
_diffrn_radiation_wavelength 0.71073
_diffrn_reflns_av_R_equivalents 0.0398
_diffrn_reflns_av_sigmaI/netI 0.0370
_diffrn_reflns_limit_h_max 9
_diffrn_reflns_limit_h_min -9
_diffrn_reflns_limit_k_max 6
_diffrn_reflns_limit_k_min -7
_diffrn_reflns_limit_l_max 15
_diffrn_reflns_limit_l_min -6
_diffrn_reflns_number 2193
_diffrn_reflns_theta_full 25.06
_diffrn_reflns_theta_max 25.06
_diffrn_reflns_theta_min 2.53
_diffrn_standards_decay_% 0
_exptl_absorpt_coefficient_mu 0.091
_exptl_absorpt_correction_T_max 0.9833
_exptl_absorpt_correction_T_min 0.8416
_exptl_absorpt_correction_type multi-scan
_exptl_absorpt_process_details '(SADABS; Sheldrick, 1996)'
_exptl_crystal_colour colourless
_exptl_crystal_density_diffrn 1.257
_exptl_crystal_density_meas ?
_exptl_crystal_density_method .
_exptl_crystal_description block
_exptl_crystal_F_000 272
_exptl_crystal_size_max 0.370
_exptl_crystal_size_mid 0.250
_exptl_crystal_size_min 0.185
_refine_diff_density_max 0.169
_refine_diff_density_min -0.165
_refine_ls_extinction_method none
_refine_ls_goodness_of_fit_ref 1.025
_refine_ls_hydrogen_treatment mixed
_refine_ls_matrix_type full
_refine_ls_number_parameters 187
_refine_ls_number_reflns 1297
_refine_ls_number_restraints 7
_refine_ls_restrained_S_all 1.023
_refine_ls_R_factor_all 0.0416
_refine_ls_R_factor_gt 0.0326
_refine_ls_shift/su_max 0.000
_refine_ls_shift/su_mean 0.000
_refine_ls_structure_factor_coef Fsqd
_refine_ls_weighting_details 'calc w = 1/[\s^2^(Fo^2^)+(0.0513P)^2^] where P = (Fo^2^+2Fc^2^)/3'
_refine_ls_weighting_scheme calc
_refine_ls_wR_factor_gt 0.0770
_refine_ls_wR_factor_ref 0.0816
_reflns_number_gt 1128
_reflns_number_total 1297
_reflns_threshold_expression I>2\s(I)
_cod_data_source_file lh6291.cif
_cod_data_source_block I
_cod_original_cell_volume 669.27(17)
_cod_original_sg_symbol_H-M 'P 21'
_cod_database_code 2204541
_cod_database_fobs_code 2204541

loop_
_symmetry_equiv_pos_as_xyz
'x, y, z'
'-x, y+1/2, -z'

loop_
_atom_site_label
_atom_site_fract_x
_atom_site_fract_y
_atom_site_fract_z
_atom_site_U_iso_or_equiv
_atom_site_adp_type
_atom_site_calc_flag
_atom_site_refinement_flags
_atom_site_occupancy
_atom_site_type_symbol
O1 0.5580(2) 0.6712(3) 0.38745(13) 0.0257(4) Uani d . 1 O
O2 0.1563(2) 0.9561(3) 0.32938(14) 0.0270(4) Uani d . 1 O
O3 0.1427(2) 0.6590(3) 0.41793(12) 0.0225(4) Uani d . 1 O
N1 0.5289(3) 0.1227(4) 0.3283(2) 0.0339(6) Uani d . 1 N
H1 0.596(4) 0.007(6) 0.330(3) 0.051 Uiso d . 1 H
H2 0.461(4) 0.069(6) 0.369(3) 0.051 Uiso d . 1 H
N2 0.3772(3) 0.4814(4) 0.28944(16) 0.0204(5) Uani d . 1 N
H4 0.357(3) 0.374(5) 0.264(2) 0.024 Uiso d . 1 H
C1 0.6163(3) 0.3050(4) 0.3695(2) 0.0227(6) Uani d . 1 C
H11 0.639(3) 0.293(5) 0.442(2) 0.027 Uiso d . 1 H
C2 0.7807(3) 0.3253(4) 0.3155(2) 0.0272(6) Uani d . 1 C
H21 0.8470 0.1992 0.3275 0.041 Uiso calc R 1 H
H22 0.8420 0.4461 0.3431 0.041 Uiso calc R 1 H
H23 0.7585 0.3438 0.2411 0.041 Uiso calc R 1 H
C3 0.5142(3) 0.5011(4) 0.34980(17) 0.0194(6) Uani d . 1 C
C4 0.2762(3) 0.6573(4) 0.25487(17) 0.0213(5) Uani d . 1 C
H41 0.3485 0.7603 0.2201 0.026 Uiso calc R 1 H
C5 0.1398(3) 0.5824(5) 0.17705(19) 0.0283(6) Uani d . 1 C
H51 0.0651 0.4863 0.2129 0.034 Uiso calc R 1 H
H52 0.0728 0.7041 0.1538 0.034 Uiso calc R 1 H
C6 0.2031(3) 0.4732(5) 0.08310(18) 0.0235(6) Uani d . 1 C
C7 0.3015(3) 0.5772(5) 0.01410(19) 0.0284(6) Uani d . 1 C
H71 0.3328 0.7174 0.0276 0.034 Uiso calc R 1 H
C8 0.3545(4) 0.4802(6) -0.0738(2) 0.0358(7) Uani d . 1 C
H81 0.4215 0.5539 -0.1203 0.043 Uiso calc R 1 H
C9 0.3102(3) 0.2756(5) -0.0944(2) 0.0375(8) Uani d . 1 C
H91 0.3458 0.2094 -0.1553 0.045 Uiso calc R 1 H
C10 0.2146(3) 0.1684(5) -0.0263(2) 0.0345(7) Uani d . 1 C
H101 0.1847 0.0278 -0.0401 0.041 Uiso calc R 1 H
C11 0.1615(3) 0.2657(5) 0.0624(2) 0.0286(6) Uani d . 1 C
H111 0.0965 0.1905 0.1094 0.034 Uiso calc R 1 H
C12 0.1870(3) 0.7673(4) 0.34264(17) 0.0199(6) Uani d . 1 C
N1A 0.8477(3) 0.7501(4) 0.51525(16) 0.0210(5) Uani d D 1 N
H1A 0.850(4) 0.649(4) 0.5658(18) 0.031 Uiso d D 1 H
H2A 0.847(4) 0.876(4) 0.546(2) 0.031 Uiso d D 1 H
H3A 0.753(3) 0.727(5) 0.475(2) 0.031 Uiso d D 1 H
H4A 0.948(3) 0.733(5) 0.4819(19) 0.031 Uiso d D 1 H

loop_
_atom_site_aniso_label
_atom_site_aniso_U_11
_atom_site_aniso_U_22
_atom_site_aniso_U_33
_atom_site_aniso_U_12
_atom_site_aniso_U_13
_atom_site_aniso_U_23
O1 0.0251(9) 0.0211(10) 0.0305(9) 0.0016(8) -0.0051(7) -0.0034(8)
O2 0.0314(10) 0.0222(11) 0.0278(9) 0.0040(9) 0.0069(8) -0.0005(8)
O3 0.0235(9) 0.0229(9) 0.0218(9) 0.0025(8) 0.0078(7) 0.0006(8)
N1 0.0279(13) 0.0184(13) 0.0564(16) -0.0029(11) 0.0147(11) -0.0021(12)
N2 0.0185(10) 0.0190(10) 0.0238(10) -0.0013(10) 0.0027(8) -0.0063(10)
C1 0.0245(13) 0.0207(13) 0.0231(12) 0.0029(12) 0.0044(10) 0.0022(11)
C2 0.0213(13) 0.0252(15) 0.0352(14) 0.0017(12) 0.0042(11) -0.0039(12)
C3 0.0194(13) 0.0231(14) 0.0163(11) -0.0024(11) 0.0065(10) 0.0009(11)
C4 0.0173(11) 0.0249(13) 0.0220(12) 0.0015(12) 0.0034(9) -0.0038(12)
C5 0.0181(13) 0.0410(16) 0.0259(13) 0.0029(13) 0.0018(10) -0.0084(13)
C6 0.0157(11) 0.0333(15) 0.0212(12) 0.0044(13) -0.0019(10) -0.0041(12)
C7 0.0300(15) 0.0291(14) 0.0257(13) 0.0013(13) -0.0029(12) -0.0013(12)
C8 0.0318(15) 0.0523(19) 0.0234(13) 0.0036(16) 0.0026(11) 0.0006(14)
C9 0.0305(15) 0.053(2) 0.0290(14) 0.0103(15) -0.0009(12) -0.0175(14)
C10 0.0308(14) 0.0323(15) 0.0394(15) 0.0031(14) -0.0102(12) -0.0130(14)
C11 0.0234(13) 0.0324(16) 0.0298(13) -0.0010(13) -0.0020(11) -0.0017(13)
C12 0.0150(11) 0.0228(15) 0.0220(12) 0.0006(11) -0.0001(10) -0.0022(11)
N1A 0.0177(10) 0.0230(11) 0.0224(11) -0.0008(10) 0.0026(8) -0.0018(10)

loop_
_atom_type_symbol
_atom_type_description
_atom_type_scat_dispersion_real
_atom_type_scat_dispersion_imag
_atom_type_scat_source
C C 0.0033 0.0016 'International Tables Vol C Tables 4.2.6.8 and 6.1.1.4'
H H 0.0000 0.0000 'International Tables Vol C Tables 4.2.6.8 and 6.1.1.4'
N N 0.0061 0.0033 'International Tables Vol C Tables 4.2.6.8 and 6.1.1.4'
O O 0.0106 0.0060 'International Tables Vol C Tables 4.2.6.8 and 6.1.1.4'

loop_
_geom_angle_atom_site_label_1
_geom_angle_atom_site_label_2
_geom_angle_atom_site_label_3
_geom_angle
C1 N1 H1 112(2)
C1 N1 H2 114(3)
H1 N1 H2 93(3)
C3 N2 C4 123.2(2)
C3 N2 H4 119(2)
C4 N2 H4 117(2)
N1 C1 C3 110.8(2)
N1 C1 C2 108.4(2)
C3 C1 C2 108.9(2)
N1 C1 H11 111.6(18)
C3 C1 H11 108.3(18)
C2 C1 H11 108.9(16)
C1 C2 H21 109.5
C1 C2 H22 109.5
H21 C2 H22 109.5
C1 C2 H23 109.5
H21 C2 H23 109.5
H22 C2 H23 109.5
O1 C3 N2 121.9(2)
O1 C3 C1 121.3(2)
N2 C3 C1 116.7(2)
N2 C4 C5 109.6(2)
N2 C4 C12 113.65(19)
C5 C4 C12 106.58(19)
N2 C4 H41 109.0
C5 C4 H41 109.0
C12 C4 H41 109.0
C6 C5 C4 114.7(2)
C6 C5 H51 108.6
C4 C5 H51 108.6
C6 C5 H52 108.6
C4 C5 H52 108.6
H51 C5 H52 107.6
C7 C6 C11 118.3(2)
C7 C6 C5 120.9(3)
C11 C6 C5 120.8(3)
C8 C7 C6 121.1(3)
C8 C7 H71 119.5
C6 C7 H71 119.5
C7 C8 C9 120.1(3)
C7 C8 H81 119.9
C9 C8 H81 119.9
C10 C9 C8 119.8(3)
C10 C9 H91 120.1
C8 C9 H91 120.1
C9 C10 C11 120.1(3)
C9 C10 H101 119.9
C11 C10 H101 119.9
C10 C11 C6 120.5(3)
C10 C11 H111 119.7
C6 C11 H111 119.7
O2 C12 O3 125.6(2)
O2 C12 C4 116.1(2)
O3 C12 C4 118.1(2)
H1A N1A H2A 109(3)
H1A N1A H3A 106(3)
H2A N1A H3A 112(3)
H1A N1A H4A 104(3)
H2A N1A H4A 109(3)
H3A N1A H4A 115(2)

loop_
_geom_bond_atom_site_label_1
_geom_bond_atom_site_label_2
_geom_bond_distance
O1 C3 1.242(3)
O2 C12 1.249(3)
O3 C12 1.261(3)
N1 C1 1.457(3)
N1 H1 0.92(4)
N1 H2 0.85(4)
N2 C3 1.333(3)
N2 C4 1.452(3)
N2 H4 0.78(3)
C1 C3 1.520(3)
C1 C2 1.527(3)
C1 H11 0.95(3)
C2 H21 0.9800
C2 H22 0.9800
C2 H23 0.9800
C4 C5 1.538(3)
C4 C12 1.540(3)
C4 H41 1.0000
C5 C6 1.510(4)
C5 H51 0.9900
C5 H52 0.9900
C6 C7 1.388(4)
C6 C11 1.398(4)
C7 C8 1.380(4)
C7 H71 0.9500
C8 C9 1.386(5)
C8 H81 0.9500
C9 C10 1.377(4)
C9 H91 0.9500
C10 C11 1.390(4)
C10 H101 0.9500
C11 H111 0.9500
N1A H1A 0.92(2)
N1A H2A 0.90(2)
N1A H3A 0.92(2)
N1A H4A 0.94(2)

loop_
_geom_hbond_atom_site_label_D
_geom_hbond_atom_site_label_H
_geom_hbond_atom_site_label_A
_geom_hbond_site_symmetry_A
_geom_hbond_distance_DH
_geom_hbond_distance_HA
_geom_hbond_distance_DA
_geom_hbond_angle_DHA
_geom_hbond_publ_flag
N1 H1 O1 1_545 0.92(4) 2.31(4) 3.007(3) 133(3) y
N1 H2 O2 1_545 0.85(4) 2.59(4) 3.185(3) 129(3) y
N2 H4 N1 1_555 0.78(3) 2.27(3) 2.648(3) 111(2) y
C1 H11 O3 2_646 0.95(3) 2.62(3) 3.435(3) 144(2) y
N1A H1A O2 2_646 0.92(2) 1.84(2) 2.761(3) 176(3) y
N1A H2A O3 2_656 0.90(2) 1.88(2) 2.766(3) 168(3) y
N1A H3A O1 1_555 0.92(2) 1.93(2) 2.851(3) 178(3) y
N1A H4A O3 1_655 0.94(2) 1.86(2) 2.794(3) 172(3) y

loop_
_geom_torsion_atom_site_label_1
_geom_torsion_atom_site_label_2
_geom_torsion_atom_site_label_3
_geom_torsion_atom_site_label_4
_geom_torsion
_geom_torsion_publ_flag
N1 C1 C3 N2 -7.9(3) yes
C1 C3 N2 C4 -173.5(2) yes
C3 N2 C4 C12 -67.3(3) yes
N2 C4 C12 O2 152.1(2) yes
N2 C4 C5 C6 -57.8(3) yes
C4 C5 C6 C7 -62.9(3) yes
C4 C5 C6 C11 118.2(3) yes
C4 N2 C3 O1 5.8(3) ?
N1 C1 C3 O1 172.8(2) ?
C2 C1 C3 O1 -68.1(3) ?
C2 C1 C3 N2 111.2(2) ?
C3 N2 C4 C5 173.7(2) ?
C12 C4 C5 C6 178.8(2) ?
C11 C6 C7 C8 1.3(4) ?
C5 C6 C7 C8 -177.6(2) ?
C6 C7 C8 C9 -0.2(4) ?
C7 C8 C9 C10 -0.7(4) ?
C8 C9 C10 C11 0.4(4) ?
C9 C10 C11 C6 0.7(4) ?
C7 C6 C11 C10 -1.5(4) ?
C5 C6 C11 C10 177.4(2) ?
C5 C4 C12 O2 -87.1(3) ?
N2 C4 C12 O3 -31.9(3) ?
C5 C4 C12 O3 88.9(3) ?

loop_
_cod_related_entry_id
_cod_related_entry_database
_cod_related_entry_code
1 ChemSpider 21173893
